data_1536373
loop_
_publ_author_name
'Kaiser, V.'
'le Lirzin, A.'
'Babel, D.'
'Darriet, J.'
'Tressaud, A.'
'Holler, H.'

_publ_section_title
;
 Strukturuntersuchungen an Usoviten: Ba2 Ca M(II) V2 F14 (M(II) = Mn, Fe),
 Ba2 Ca Mn Fe2 F14 und Ba2 Ca Cu M(III)2 F14 (M(III) = Mn, Fe, Ga)
;
_journal_name_full 'Zeitschrift fuer Anorganische und Allgemeine Chemie'
_journal_page_first 2617
_journal_page_last 2624
_journal_volume 628
_journal_year 2002
_chemical_formula_sum 'Ba2 Ca1.16 Cu0.84 F14 Mn2'
_chemical_name_systematic 'Ba2 Ca (Ca0.16 Cu0.84) (Mn2 F14)'
_space_group_IT_number 15
_symmetry_space_group_name_Hall '-C 2yc'
_symmetry_space_group_name_H-M 'C 1 2/c 1'
_cell_angle_alpha 90
_cell_angle_beta 93.2
_cell_angle_gamma 90
_cell_formula_units_Z 4
_cell_length_a 13.653
_cell_length_b 5.402
_cell_length_c 14.928
_cell_volume 1099.276
_citation_journal_id_ASTM ZAACAB
_cod_data_source_file Kaiser_ZAACAB_2002_629.cif
_cod_data_source_block Ba2Ca1.16Cu0.84F14Mn2
_cod_database_code 1536373

loop_
_symmetry_equiv_pos_as_xyz
x,y,z
-x,y,-z+1/2
-x,-y,-z
x,-y,z-1/2
x+1/2,y+1/2,z
-x+1/2,y+1/2,-z+1/2
-x+1/2,-y+1/2,-z
x+1/2,-y+1/2,z-1/2

loop_
_atom_site_label
_atom_site_type_symbol
_atom_site_fract_x
_atom_site_fract_y
_atom_site_fract_z
_atom_site_occupancy
_atom_site_U_iso_or_equiv
F3 F-1 0.37779 0.2195 0.20388 1 0.0
Mn1 Mn+3 0.37884 0.48586 0.12237 1 0.0
F5 F-1 0.50451 0.4253 0.6568 1 0.0
Ca2 Ca+2 0 0.5 0 0.161 0.0
F2 F-1 0.41711 0.2943 0.01083 1 0.0
F1 F-1 0.16155 0.2204 0.27442 1 0.0
Ba1 Ba+2 0.189279 -0.05238 0.124539 1 0.0
F4 F-1 0.36607 0.2296 0.54696 1 0.0
F6 F-1 0.25123 0.4228 0.09036 1 0.0
Cu1 Cu+2 0 0.5 0 0.839 0.0
Ca1 Ca+2 0 0.43246 0.25 1 0.0
F7 F-1 0.44515 0.0701 0.38128 1 0.0
